data_7704277
loop_
_publ_author_name
'Song, Jian-Biao'
'Wang, Pengfei'
'Yan, Li'
'Hao, Liang'
'Khan, Maroof Ahmad'
'Liu, Gui-Lei'
'Li, Hui'

_publ_section_title
;
 Crystal structures, red-shifted luminescence and iodide-anion recognition
 properties of four novel D-A type Zn(ii) complexes.
;
_journal_issue 14
_journal_name_full 'Dalton transactions (Cambridge, England : 2003)'
_journal_page_first 4358
_journal_page_last 4368
_journal_paper_doi 10.1039/c9dt04840e
_journal_volume 49
_journal_year 2020
_chemical_formula_sum 'C42 H56 N4 O4 Zn'
_chemical_formula_weight 746.27
_space_group_crystal_system triclinic
_space_group_IT_number 2
_space_group_name_Hall '-P 1'
_space_group_name_H-M_alt 'P -1'
_atom_sites_solution_hydrogens mixed
_audit_creation_method SHELXL-2018/3
_audit_update_record
;
2019-06-15 deposited with the CCDC.	2020-02-25 downloaded from the CCDC.
;
_cell_angle_alpha 96.621(2)
_cell_angle_beta 101.707(3)
_cell_angle_gamma 102.6800(10)
_cell_formula_units_Z 2
_cell_length_a 10.8277(9)
_cell_length_b 13.0401(9)
_cell_length_c 15.7196(13)
_cell_measurement_reflns_used 9945
_cell_measurement_temperature 296(2)
_cell_measurement_theta_max 25.09
_cell_measurement_theta_min 2.64
_cell_volume 2090.5(3)
_computing_cell_refinement 'Bruker SAINT'
_computing_data_collection 'Bruker APEX2'
_computing_data_reduction 'Bruker SAINT'
_computing_molecular_graphics 'Bruker SHELXTL'
_computing_publication_material 'Bruker SHELXTL'
_computing_structure_refinement 'SHELXL-2018/3 (Sheldrick, 2018)'
_computing_structure_solution 'SHELXL-2014/7 (Sheldrick, 2014)'
_diffrn_ambient_temperature 296(2)
_diffrn_measured_fraction_theta_full 0.997
_diffrn_measured_fraction_theta_max 0.990
_diffrn_measurement_device_type 'CCD area detector'
_diffrn_measurement_method 'phi and omega scans'
_diffrn_radiation_type MoK\a
_diffrn_radiation_wavelength 0.71073
_diffrn_reflns_av_R_equivalents 0.0877
_diffrn_reflns_av_unetI/netI 0.0865
_diffrn_reflns_Laue_measured_fraction_full 0.997
_diffrn_reflns_Laue_measured_fraction_max 0.990
_diffrn_reflns_limit_h_max 14
_diffrn_reflns_limit_h_min -14
_diffrn_reflns_limit_k_max 15
_diffrn_reflns_limit_k_min -17
_diffrn_reflns_limit_l_max 20
_diffrn_reflns_limit_l_min -20
_diffrn_reflns_number 41720
_diffrn_reflns_point_group_measured_fraction_full 0.997
_diffrn_reflns_point_group_measured_fraction_max 0.990
_diffrn_reflns_theta_full 25.242
_diffrn_reflns_theta_max 28.378
_diffrn_reflns_theta_min 2.498
_diffrn_source 'fine-focus sealed tube'
_exptl_absorpt_coefficient_mu 0.630
_exptl_absorpt_correction_type multi-scan
_exptl_absorpt_process_details sadabs
_exptl_crystal_colour red
_exptl_crystal_density_diffrn 1.186
_exptl_crystal_description block
_exptl_crystal_F_000 796
_exptl_crystal_size_max 0.100
_exptl_crystal_size_mid 0.080
_exptl_crystal_size_min 0.060
_exptl_transmission_factor_max 1.000
_exptl_transmission_factor_min 0.910
_refine_diff_density_max 0.502
_refine_diff_density_min -0.412
_refine_diff_density_rms 0.061
_refine_ls_extinction_method none
_refine_ls_goodness_of_fit_ref 1.041
_refine_ls_hydrogen_treatment constr
_refine_ls_matrix_type full
_refine_ls_number_parameters 497
_refine_ls_number_reflns 10359
_refine_ls_number_restraints 78
_refine_ls_restrained_S_all 1.055
_refine_ls_R_factor_all 0.1201
_refine_ls_R_factor_gt 0.0567
_refine_ls_shift/su_max 0.001
_refine_ls_shift/su_mean 0.000
_refine_ls_structure_factor_coef Fsqd
_refine_ls_weighting_details 'w=1/[\s^2^(Fo^2^)+(0.0100P)^2^+2.3568P] where P=(Fo^2^+2Fc^2^)/3'
_refine_ls_weighting_scheme calc
_refine_ls_wR_factor_gt 0.1150
_refine_ls_wR_factor_ref 0.1391
_reflns_Friedel_coverage 0.000
_reflns_number_gt 6148
_reflns_number_total 10359
_reflns_threshold_expression 'I > 2\s(I)'
_cod_data_source_file c9dt04840e2.cif
_cod_data_source_block a_a
_cod_database_code 7704277
_shelx_shelxl_version_number 2018/3
_shelx_space_group_comment
;
The symmetry employed for this shelxl refinement is uniquely defined
by the following loop, which should always be used as a source of
symmetry information in preference to the above space-group names.
They are only intended as comments.
;

loop_
_space_group_symop_operation_xyz
'x, y, z'
'-x, -y, -z'

loop_
_atom_site_label
_atom_site_type_symbol
_atom_site_fract_x
_atom_site_fract_y
_atom_site_fract_z
_atom_site_U_iso_or_equiv
_atom_site_adp_type
_atom_site_occupancy
_atom_site_site_symmetry_order
_atom_site_calc_flag
_atom_site_refinement_flags_posn
_atom_site_refinement_flags_adp
_atom_site_refinement_flags_occupancy
_atom_site_disorder_assembly
_atom_site_disorder_group
Zn1 Zn 0.45322(4) 0.47108(3) 0.31598(2) 0.04594(12) Uani 1 1 d . . . A 1
O3 O 0.3566(2) 0.56762(15) 0.26599(14) 0.0530(6) Uani 1 1 d . . . A 1
N1 N 0.5386(2) 0.40464(18) 0.41901(15) 0.0414(6) Uani 1 1 d . . . A 1
N2 N 0.5927(2) 0.60354(18) 0.39167(15) 0.0411(6) Uani 1 1 d . . . A 1
O2 O 0.3127(2) 0.34296(17) 0.27919(15) 0.0610(6) Uani 1 1 d . . . A 1
O1 O 0.5616(2) 0.44746(19) 0.22421(16) 0.0689(7) Uani 1 1 d . . . A 1
H1 H 0.608099 0.500024 0.218522 0.083 Uiso 1 1 d R U . A 1
C33 C 0.6579(3) 0.4701(2) 0.46924(17) 0.0387(6) Uani 1 1 d . . . A 1
C32 C 0.6879(3) 0.5768(2) 0.45372(17) 0.0381(6) Uani 1 1 d . . . A 1
C1 C 0.4919(3) 0.3088(2) 0.43316(19) 0.0422(7) Uani 1 1 d . . . A 1
H1A H 0.539724 0.286905 0.480713 0.051 Uiso 1 1 calc R U . A 1
C34 C 0.7490(3) 0.4364(2) 0.52736(19) 0.0463(7) Uani 1 1 d . . . A 1
H34A H 0.729128 0.367136 0.539098 0.056 Uiso 1 1 calc R U . A 1
C2 C 0.3766(3) 0.2345(2) 0.38406(19) 0.0419(7) Uani 1 1 d . . . A 1
C35 C 0.8691(3) 0.5041(2) 0.56815(18) 0.0446(7) Uani 1 1 d . . . A 1
C21 C 0.2095(3) 0.6290(3) 0.1176(2) 0.0523(8) Uani 1 1 d . . . A 1
C36 C 0.8997(3) 0.6089(2) 0.55232(18) 0.0448(7) Uani 1 1 d . . . A 1
C37 C 0.8081(3) 0.6444(2) 0.49683(18) 0.0458(7) Uani 1 1 d . . . A 1
H37A H 0.827187 0.714891 0.488088 0.055 Uiso 1 1 calc R U . A 1
C15 C 0.4035(3) 0.6620(2) 0.25124(18) 0.0399(6) Uani 1 1 d . . . A 1
C7 C 0.2935(3) 0.2534(2) 0.30725(19) 0.0438(7) Uani 1 1 d . . . A 1
C20 C 0.3344(3) 0.7013(2) 0.17898(18) 0.0413(7) Uani 1 1 d . . . A 1
C3 C 0.3450(3) 0.1353(2) 0.4135(2) 0.0472(7) Uani 1 1 d . . . A 1
H3A H 0.399269 0.124476 0.463871 0.057 Uiso 1 1 calc R U . A 1
C16 C 0.5227(3) 0.7306(2) 0.30399(18) 0.0417(7) Uani 1 1 d . . . A 1
C17 C 0.5670(3) 0.8348(2) 0.2857(2) 0.0487(8) Uani 1 1 d . . . A 1
H17A H 0.643872 0.878874 0.321501 0.058 Uiso 1 1 calc R U . A 1
C12 C 0.1788(4) 0.2071(4) 0.1068(2) 0.0788(12) Uani 1 1 d . . . A 1
H12A H 0.220896 0.150979 0.096020 0.118 Uiso 1 1 calc R U . A 1
H12B H 0.123257 0.213431 0.052742 0.118 Uiso 1 1 calc R U . A 1
H12C H 0.243481 0.273134 0.129500 0.118 Uiso 1 1 calc R U . A 1
C6 C 0.1839(3) 0.1674(2) 0.2601(2) 0.0465(7) Uani 1 1 d . . . A 1
C19 C 0.3863(3) 0.8020(2) 0.16576(19) 0.0467(7) Uani 1 1 d . . . A 1
H19A H 0.341433 0.826021 0.118222 0.056 Uiso 1 1 calc R U . A 1
C18 C 0.5015(3) 0.8726(2) 0.2178(2) 0.0473(7) Uani 1 1 d . . . A 1
C38 C 1.0319(4) 0.6792(3) 0.5884(2) 0.0582(9) Uani 1 1 d . . . A 1
C14 C 0.6076(3) 0.6985(2) 0.37053(19) 0.0461(7) Uani 1 1 d . . . A 1
H14A H 0.681267 0.750153 0.402368 0.055 Uiso 1 1 calc R U . A 1
C39 C 0.9671(3) 0.4636(3) 0.6232(2) 0.0539(8) Uani 1 1 d . . . A 1
C4 C 0.2390(3) 0.0553(2) 0.3714(2) 0.0483(8) Uani 1 1 d . . . A 1
N3 N 1.0412(3) 0.4312(3) 0.6629(2) 0.0788(10) Uani 1 1 d . . . A 1
C8 C 0.2041(4) -0.0519(3) 0.4028(2) 0.0617(9) Uani 1 1 d . . . A 1
C5 C 0.1616(3) 0.0751(2) 0.2945(2) 0.0511(8) Uani 1 1 d . . . A 1
H5A H 0.089382 0.020823 0.264494 0.061 Uiso 1 1 calc R U . A 1
N4 N 1.1289(4) 0.7265(3) 0.6098(2) 0.0925(12) Uani 1 1 d . . . A 1
C22 C 0.2413(4) 0.5318(3) 0.0711(2) 0.0743(11) Uani 1 1 d . . . A 1
H22A H 0.305710 0.554982 0.038768 0.111 Uiso 1 1 calc R U . A 1
H22B H 0.274482 0.491828 0.114044 0.111 Uiso 1 1 calc R U . A 1
H22C H 0.163771 0.487533 0.031159 0.111 Uiso 1 1 calc R U . A 1
O4 O 0.7511(3) 0.6145(3) 0.2135(2) 0.1171(13) Uani 1 1 d . . . B 1
H4A H 0.818934 0.622926 0.250896 0.176 Uiso 1 1 calc R U . B 1
C10 C 0.0974(3) 0.1814(3) 0.1739(2) 0.0591(9) Uani 1 1 d . . . A 1
C23 C 0.1068(3) 0.5924(3) 0.1693(3) 0.0673(10) Uani 1 1 d . . . A 1
H23A H 0.087052 0.653557 0.198373 0.101 Uiso 1 1 calc R U . A 1
H23B H 0.029114 0.548204 0.129439 0.101 Uiso 1 1 calc R U . A 1
H23C H 0.139826 0.552499 0.212324 0.101 Uiso 1 1 calc R U . A 1
C25 C 0.5495(4) 0.9824(3) 0.1945(2) 0.0619(9) Uani 1 1 d . U . A 1
C24 C 0.1484(4) 0.6868(3) 0.0462(3) 0.0838(13) Uani 1 1 d . . . A 1
H24A H 0.127485 0.748230 0.073783 0.126 Uiso 1 1 calc R U . A 1
H24B H 0.209241 0.708724 0.011085 0.126 Uiso 1 1 calc R U . A 1
H24C H 0.070475 0.639268 0.009243 0.126 Uiso 1 1 calc R U . A 1
C13 C 0.0302(4) 0.2705(4) 0.1914(3) 0.0853(13) Uani 1 1 d . . . A 1
H13A H -0.020843 0.254009 0.233589 0.128 Uiso 1 1 calc R U . A 1
H13B H 0.094748 0.336522 0.214141 0.128 Uiso 1 1 calc R U . A 1
H13C H -0.025476 0.276819 0.137383 0.128 Uiso 1 1 calc R U . A 1
C11 C -0.0089(4) 0.0783(4) 0.1317(3) 0.1049(18) Uani 1 1 d . . . A 1
H11A H 0.031207 0.021126 0.120163 0.157 Uiso 1 1 calc R U . A 1
H11B H -0.064225 0.060797 0.171307 0.157 Uiso 1 1 calc R U . A 1
H11C H -0.059973 0.088911 0.077462 0.157 Uiso 1 1 calc R U . A 1
C27 C 0.5943(5) 0.9687(4) 0.1095(3) 0.1094(16) Uani 1 1 d . U . A 1
H27A H 0.523578 0.924856 0.063629 0.164 Uiso 1 1 calc R U . A 1
H27B H 0.622029 1.037292 0.093160 0.164 Uiso 1 1 calc R U . A 1
H27C H 0.665600 0.935404 0.117805 0.164 Uiso 1 1 calc R U . A 1
C28 C 0.4389(5) 1.0366(4) 0.1773(5) 0.131(2) Uani 1 1 d . U . A 1
H28A H 0.367564 0.991109 0.132846 0.196 Uiso 1 1 calc R U . A 1
H28B H 0.410864 1.050492 0.230671 0.196 Uiso 1 1 calc R U . A 1
H28C H 0.468247 1.102681 0.157488 0.196 Uiso 1 1 calc R U . A 1
C30 C 0.7709(6) 0.6857(6) 0.1536(4) 0.129(2) Uani 1 1 d . . . B 1
H30A H 0.798395 0.758477 0.184951 0.154 Uiso 1 1 calc R U . B 1
H30B H 0.838934 0.672406 0.125382 0.154 Uiso 1 1 calc R U . B 1
C26 C 0.6626(6) 1.0509(4) 0.2634(4) 0.157(3) Uani 1 1 d . U . A 1
H26A H 0.731318 1.014907 0.273142 0.236 Uiso 1 1 calc R U . A 1
H26B H 0.693264 1.117081 0.244142 0.236 Uiso 1 1 calc R U . A 1
H26C H 0.635882 1.064892 0.317325 0.236 Uiso 1 1 calc R U . A 1
C29 C 0.6552(7) 0.6719(6) 0.0899(4) 0.150(3) Uani 1 1 d . . . B 1
H29A H 0.668936 0.720466 0.049254 0.224 Uiso 1 1 calc R U . B 1
H29B H 0.628796 0.600015 0.058648 0.224 Uiso 1 1 calc R U . B 1
H29C H 0.588358 0.685870 0.118068 0.224 Uiso 1 1 calc R U . B 1
C42 C 0.6536(9) 0.3300(5) 0.1482(6) 0.209(5) Uani 1 1 d . . . A 1
H42A H 0.622898 0.260197 0.112887 0.314 Uiso 1 1 calc R U . A 1
H42B H 0.688387 0.380229 0.113676 0.314 Uiso 1 1 calc R U . A 1
H42C H 0.720541 0.329042 0.198358 0.314 Uiso 1 1 calc R U . A 1
C9 C 0.1899(15) -0.1417(6) 0.3281(6) 0.102(4) Uani 0.568(12) 1 d . . P A 1
H9A H 0.101866 -0.136966 0.283376 0.153 Uiso 0.568(12) 1 d R U P A 1
H9B H 0.249597 -0.136606 0.298417 0.153 Uiso 0.568(12) 1 d R U P A 1
H9C H 0.158897 -0.210256 0.344827 0.153 Uiso 0.568(12) 1 d R U P A 1
C40 C 0.3173(14) -0.0656(8) 0.4757(9) 0.127(5) Uani 0.568(12) 1 d . U P A 1
H40A H 0.349218 -0.012830 0.524993 0.190 Uiso 0.568(12) 1 d R U P A 1
H40B H 0.302918 -0.135930 0.490552 0.190 Uiso 0.568(12) 1 d R U P A 1
H40C H 0.393627 -0.062290 0.444142 0.190 Uiso 0.568(12) 1 d R U P A 1
C43 C 0.0900(16) -0.0603(12) 0.4365(13) 0.150(6) Uani 0.568(12) 1 d . U P A 1
H43A H 0.016611 -0.046547 0.403458 0.225 Uiso 0.568(12) 1 d R U P A 1
H43B H 0.069231 -0.123167 0.463318 0.225 Uiso 0.568(12) 1 d R U P A 1
H43C H 0.121431 0.000653 0.491958 0.225 Uiso 0.568(12) 1 d R U P A 1
C41 C 0.5624(13) 0.3562(10) 0.1733(12) 0.133(5) Uani 0.568(12) 1 d . U P A 1
C45 C 0.227(2) -0.0333(12) 0.5030(8) 0.114(6) Uani 0.432(12) 1 d . U P A 2
C46 C 0.283(2) -0.1219(13) 0.3751(16) 0.133(7) Uani 0.432(12) 1 d . U P A 2
C44 C 0.0510(15) -0.1042(13) 0.3699(12) 0.124(7) Uani 0.432(12) 1 d . U P A 2
C47 C 0.6223(13) 0.3533(8) 0.2264(7) 0.067(3) Uani 0.432(12) 1 d . . P A 2

loop_
_atom_site_aniso_label
_atom_site_aniso_U_11
_atom_site_aniso_U_22
_atom_site_aniso_U_33
_atom_site_aniso_U_23
_atom_site_aniso_U_13
_atom_site_aniso_U_12
Zn1 0.0470(2) 0.03594(18) 0.0483(2) 0.01377(14) -0.00240(15) 0.00584(14)
O3 0.0446(12) 0.0388(11) 0.0675(14) 0.0203(10) -0.0048(10) 0.0047(9)
N1 0.0398(14) 0.0378(13) 0.0431(13) 0.0101(10) 0.0031(11) 0.0067(10)
N2 0.0434(14) 0.0354(12) 0.0407(13) 0.0099(10) -0.0005(11) 0.0095(10)
O2 0.0538(14) 0.0448(12) 0.0674(15) 0.0233(11) -0.0161(11) -0.0022(10)
O1 0.0761(18) 0.0592(15) 0.0748(17) 0.0073(13) 0.0290(14) 0.0155(13)
C33 0.0391(16) 0.0404(15) 0.0341(14) 0.0090(12) 0.0039(12) 0.0076(12)
C32 0.0385(16) 0.0406(15) 0.0331(14) 0.0048(11) 0.0041(12) 0.0105(12)
C1 0.0439(17) 0.0398(15) 0.0418(16) 0.0115(12) 0.0031(13) 0.0125(13)
C34 0.0462(18) 0.0488(17) 0.0427(17) 0.0177(13) 0.0047(14) 0.0097(14)
C2 0.0458(17) 0.0368(15) 0.0418(16) 0.0089(12) 0.0075(13) 0.0090(13)
C35 0.0426(17) 0.0555(18) 0.0329(15) 0.0116(13) -0.0001(13) 0.0125(14)
C21 0.0454(18) 0.0551(19) 0.0494(18) 0.0131(15) -0.0024(15) 0.0081(15)
C36 0.0398(17) 0.0524(18) 0.0354(15) 0.0045(13) 0.0004(13) 0.0069(14)
C37 0.0475(18) 0.0418(16) 0.0403(16) 0.0059(13) 0.0004(13) 0.0047(13)
C15 0.0416(16) 0.0343(14) 0.0443(16) 0.0084(12) 0.0082(13) 0.0108(12)
C7 0.0424(17) 0.0377(15) 0.0481(17) 0.0104(13) 0.0069(14) 0.0056(13)
C20 0.0430(17) 0.0408(15) 0.0417(16) 0.0085(12) 0.0088(13) 0.0142(13)
C3 0.060(2) 0.0382(15) 0.0435(17) 0.0121(13) 0.0092(15) 0.0117(14)
C16 0.0487(18) 0.0349(14) 0.0390(15) 0.0080(12) 0.0042(13) 0.0098(13)
C17 0.0538(19) 0.0343(15) 0.0489(18) 0.0065(13) 0.0007(15) 0.0028(13)
C12 0.081(3) 0.098(3) 0.053(2) 0.024(2) 0.009(2) 0.013(2)
C6 0.0422(17) 0.0476(17) 0.0458(17) 0.0105(13) 0.0077(14) 0.0041(14)
C19 0.0522(19) 0.0454(16) 0.0442(17) 0.0154(13) 0.0067(14) 0.0158(14)
C18 0.058(2) 0.0365(15) 0.0477(17) 0.0131(13) 0.0093(15) 0.0121(14)
C38 0.052(2) 0.068(2) 0.052(2) 0.0182(17) 0.0011(17) 0.0147(18)
C14 0.0512(19) 0.0350(15) 0.0433(17) 0.0064(12) -0.0005(14) 0.0033(13)
C39 0.047(2) 0.065(2) 0.0454(18) 0.0174(16) 0.0057(15) 0.0071(16)
C4 0.060(2) 0.0378(15) 0.0477(18) 0.0091(13) 0.0187(15) 0.0064(14)
N3 0.058(2) 0.111(3) 0.070(2) 0.0394(19) 0.0012(16) 0.0259(19)
C8 0.081(3) 0.0410(17) 0.062(2) 0.0172(15) 0.024(2) 0.0022(17)
C5 0.0501(19) 0.0429(17) 0.0526(19) 0.0061(14) 0.0108(15) -0.0022(14)
N4 0.079(3) 0.081(2) 0.087(3) 0.0153(19) -0.015(2) -0.010(2)
C22 0.070(3) 0.069(2) 0.064(2) -0.0105(19) 0.000(2) 0.002(2)
O4 0.069(2) 0.127(3) 0.155(3) 0.086(3) -0.001(2) 0.0171(19)
C10 0.047(2) 0.063(2) 0.054(2) 0.0151(16) -0.0025(16) -0.0028(16)
C23 0.042(2) 0.074(2) 0.082(3) 0.023(2) 0.0062(18) 0.0100(17)
C25 0.074(2) 0.0422(17) 0.066(2) 0.0243(16) 0.0074(18) 0.0068(16)
C24 0.069(3) 0.085(3) 0.079(3) 0.035(2) -0.021(2) 0.004(2)
C13 0.067(3) 0.111(4) 0.075(3) 0.029(2) -0.005(2) 0.032(3)
C11 0.091(3) 0.097(3) 0.082(3) 0.023(3) -0.027(3) -0.030(3)
C27 0.136(4) 0.090(3) 0.113(3) 0.053(3) 0.053(3) 0.011(3)
C28 0.127(4) 0.063(3) 0.234(6) 0.074(4) 0.066(4) 0.043(3)
C30 0.107(4) 0.173(6) 0.126(5) 0.067(4) 0.019(4) 0.064(4)
C26 0.205(5) 0.068(3) 0.120(3) 0.050(3) -0.060(4) -0.058(3)
C29 0.182(7) 0.174(7) 0.126(5) 0.049(5) 0.047(5) 0.091(6)
C42 0.337(12) 0.102(5) 0.286(11) 0.069(6) 0.232(10) 0.093(6)
C9 0.183(13) 0.033(4) 0.082(6) 0.010(4) 0.029(7) 0.010(5)
C40 0.142(10) 0.068(6) 0.141(10) 0.071(6) -0.023(7) -0.006(6)
C43 0.158(12) 0.141(10) 0.226(14) 0.117(10) 0.140(11) 0.060(9)
C41 0.110(7) 0.122(7) 0.174(9) -0.033(6) 0.073(7) 0.039(6)
C45 0.153(13) 0.097(9) 0.069(7) 0.044(6) 0.023(8) -0.028(8)
C46 0.187(15) 0.081(9) 0.179(16) 0.064(10) 0.092(12) 0.065(10)
C44 0.098(9) 0.098(9) 0.134(11) 0.061(8) -0.007(8) -0.052(7)
C47 0.100(9) 0.055(5) 0.061(6) 0.019(4) 0.030(6) 0.037(5)

loop_
_atom_type_symbol
_atom_type_description
_atom_type_scat_dispersion_real
_atom_type_scat_dispersion_imag
_atom_type_scat_source
C C 0.0033 0.0016 'International Tables Vol C Tables 4.2.6.8 and 6.1.1.4'
H H 0.0000 0.0000 'International Tables Vol C Tables 4.2.6.8 and 6.1.1.4'
N N 0.0061 0.0033 'International Tables Vol C Tables 4.2.6.8 and 6.1.1.4'
O O 0.0106 0.0060 'International Tables Vol C Tables 4.2.6.8 and 6.1.1.4'
Zn Zn 0.2839 1.4301 'International Tables Vol C Tables 4.2.6.8 and 6.1.1.4'

loop_
_geom_angle_atom_site_label_1
_geom_angle_atom_site_label_2
_geom_angle_atom_site_label_3
_geom_angle
_geom_angle_site_symmetry_1
_geom_angle_site_symmetry_3
_geom_angle_publ_flag
O2 Zn1 O3 96.93(9) . . ?
O2 Zn1 N1 89.75(9) . . ?
O3 Zn1 N1 153.69(10) . . ?
O2 Zn1 O1 100.26(11) . . ?
O3 Zn1 O1 101.68(10) . . ?
N1 Zn1 O1 102.11(10) . . ?
O2 Zn1 N2 163.02(10) . . ?
O3 Zn1 N2 88.35(8) . . ?
N1 Zn1 N2 78.78(9) . . ?
O1 Zn1 N2 94.40(10) . . ?
C15 O3 Zn1 127.32(19) . . ?
C1 N1 C33 122.4(2) . . ?
C1 N1 Zn1 124.08(19) . . ?
C33 N1 Zn1 113.36(17) . . ?
C14 N2 C32 122.2(2) . . ?
C14 N2 Zn1 122.94(19) . . ?
C32 N2 Zn1 113.13(17) . . ?
C7 O2 Zn1 132.05(19) . . ?
C41 O1 Zn1 129.9(6) . . ?
C41 O1 H1 116.7 . . ?
Zn1 O1 H1 113.5 . . ?
C34 C33 N1 125.0(3) . . ?
C34 C33 C32 119.0(3) . . ?
N1 C33 C32 115.9(2) . . ?
C37 C32 N2 125.3(3) . . ?
C37 C32 C33 119.1(3) . . ?
N2 C32 C33 115.6(2) . . ?
N1 C1 C2 127.1(3) . . ?
N1 C1 H1A 116.5 . . ?
C2 C1 H1A 116.5 . . ?
C35 C34 C33 121.0(3) . . ?
C35 C34 H34A 119.5 . . ?
C33 C34 H34A 119.5 . . ?
C1 C2 C3 116.5(3) . . ?
C1 C2 C7 124.0(3) . . ?
C3 C2 C7 119.4(3) . . ?
C34 C35 C36 120.2(3) . . ?
C34 C35 C39 119.6(3) . . ?
C36 C35 C39 120.0(3) . . ?
C22 C21 C23 109.7(3) . . ?
C22 C21 C20 109.3(3) . . ?
C23 C21 C20 110.9(3) . . ?
C22 C21 C24 107.8(3) . . ?
C23 C21 C24 107.2(3) . . ?
C20 C21 C24 111.8(3) . . ?
C37 C36 C35 119.3(3) . . ?
C37 C36 C38 119.5(3) . . ?
C35 C36 C38 121.0(3) . . ?
C36 C37 C32 121.3(3) . . ?
C36 C37 H37A 119.3 . . ?
C32 C37 H37A 119.3 . . ?
O3 C15 C16 122.7(2) . . ?
O3 C15 C20 119.5(3) . . ?
C16 C15 C20 117.7(2) . . ?
O2 C7 C2 122.8(3) . . ?
O2 C7 C6 119.2(3) . . ?
C2 C7 C6 117.9(3) . . ?
C19 C20 C15 118.0(3) . . ?
C19 C20 C21 122.1(3) . . ?
C15 C20 C21 119.8(2) . . ?
C4 C3 C2 123.0(3) . . ?
C4 C3 H3A 118.5 . . ?
C2 C3 H3A 118.5 . . ?
C14 C16 C17 116.1(3) . . ?
C14 C16 C15 123.8(3) . . ?
C17 C16 C15 119.9(3) . . ?
C18 C17 C16 122.6(3) . . ?
C18 C17 H17A 118.7 . . ?
C16 C17 H17A 118.7 . . ?
C10 C12 H12A 109.5 . . ?
C10 C12 H12B 109.5 . . ?
H12A C12 H12B 109.5 . . ?
C10 C12 H12C 109.5 . . ?
H12A C12 H12C 109.5 . . ?
H12B C12 H12C 109.5 . . ?
C5 C6 C7 117.8(3) . . ?
C5 C6 C10 122.4(3) . . ?
C7 C6 C10 119.8(3) . . ?
C20 C19 C18 125.7(3) . . ?
C20 C19 H19A 117.2 . . ?
C18 C19 H19A 117.2 . . ?
C17 C18 C19 116.1(3) . . ?
C17 C18 C25 123.7(3) . . ?
C19 C18 C25 120.2(3) . . ?
N4 C38 C36 175.3(5) . . ?
N2 C14 C16 126.3(3) . . ?
N2 C14 H14A 116.8 . . ?
C16 C14 H14A 116.8 . . ?
N3 C39 C35 178.1(4) . . ?
C3 C4 C5 116.1(3) . . ?
C3 C4 C8 123.3(3) . . ?
C5 C4 C8 120.5(3) . . ?
C43 C8 C9 113.0(8) . . ?
C43 C8 C4 110.1(5) . . ?
C9 C8 C4 109.5(4) . . ?
C43 C8 C40 109.1(8) . . ?
C9 C8 C40 103.6(7) . . ?
C4 C8 C40 111.5(4) . . ?
C6 C5 C4 125.5(3) . . ?
C6 C5 H5A 117.2 . . ?
C4 C5 H5A 117.2 . . ?
C21 C22 H22A 109.5 . . ?
C21 C22 H22B 109.5 . . ?
H22A C22 H22B 109.5 . . ?
C21 C22 H22C 109.5 . . ?
H22A C22 H22C 109.5 . . ?
H22B C22 H22C 109.5 . . ?
C30 O4 H4A 109.5 . . ?
C13 C10 C12 109.7(3) . . ?
C13 C10 C6 110.4(3) . . ?
C12 C10 C6 110.3(3) . . ?
C13 C10 C11 108.0(3) . . ?
C12 C10 C11 107.0(3) . . ?
C6 C10 C11 111.4(3) . . ?
C21 C23 H23A 109.5 . . ?
C21 C23 H23B 109.5 . . ?
H23A C23 H23B 109.5 . . ?
C21 C23 H23C 109.5 . . ?
H23A C23 H23C 109.5 . . ?
H23B C23 H23C 109.5 . . ?
C26 C25 C28 111.0(4) . . ?
C26 C25 C27 107.4(4) . . ?
C28 C25 C27 106.8(4) . . ?
C26 C25 C18 112.4(3) . . ?
C28 C25 C18 110.2(3) . . ?
C27 C25 C18 108.8(3) . . ?
C21 C24 H24A 109.5 . . ?
C21 C24 H24B 109.5 . . ?
H24A C24 H24B 109.5 . . ?
C21 C24 H24C 109.5 . . ?
H24A C24 H24C 109.5 . . ?
H24B C24 H24C 109.5 . . ?
C10 C13 H13A 109.5 . . ?
C10 C13 H13B 109.5 . . ?
H13A C13 H13B 109.5 . . ?
C10 C13 H13C 109.5 . . ?
H13A C13 H13C 109.5 . . ?
H13B C13 H13C 109.5 . . ?
C10 C11 H11A 109.5 . . ?
C10 C11 H11B 109.5 . . ?
H11A C11 H11B 109.5 . . ?
C10 C11 H11C 109.5 . . ?
H11A C11 H11C 109.5 . . ?
H11B C11 H11C 109.5 . . ?
C25 C27 H27A 109.5 . . ?
C25 C27 H27B 109.5 . . ?
H27A C27 H27B 109.5 . . ?
C25 C27 H27C 109.5 . . ?
H27A C27 H27C 109.5 . . ?
H27B C27 H27C 109.5 . . ?
C25 C28 H28A 109.5 . . ?
C25 C28 H28B 109.5 . . ?
H28A C28 H28B 109.5 . . ?
C25 C28 H28C 109.5 . . ?
H28A C28 H28C 109.5 . . ?
H28B C28 H28C 109.5 . . ?
C29 C30 O4 109.6(6) . . ?
C29 C30 H30A 109.7 . . ?
O4 C30 H30A 109.7 . . ?
C29 C30 H30B 109.7 . . ?
O4 C30 H30B 109.7 . . ?
H30A C30 H30B 108.2 . . ?
C25 C26 H26A 109.5 . . ?
C25 C26 H26B 109.5 . . ?
H26A C26 H26B 109.5 . . ?
C25 C26 H26C 109.5 . . ?
H26A C26 H26C 109.5 . . ?
H26B C26 H26C 109.5 . . ?
C30 C29 H29A 109.5 . . ?
C30 C29 H29B 109.5 . . ?
H29A C29 H29B 109.5 . . ?
C30 C29 H29C 109.5 . . ?
H29A C29 H29C 109.5 . . ?
H29B C29 H29C 109.5 . . ?
C41 C42 H42A 109.5 . . ?
C41 C42 H42B 109.5 . . ?
H42A C42 H42B 109.5 . . ?
C41 C42 H42C 109.5 . . ?
H42A C42 H42C 109.5 . . ?
H42B C42 H42C 109.5 . . ?
C8 C9 H9A 101.3 . . ?
C8 C9 H9B 118.3 . . ?
H9A C9 H9B 106.6 . . ?
C8 C9 H9C 110.6 . . ?
H9A C9 H9C 99.6 . . ?
H9B C9 H9C 117.2 . . ?
C8 C40 H40A 117.7 . . ?
C8 C40 H40B 113.1 . . ?
H40A C40 H40B 112.5 . . ?
C8 C40 H40C 103.3 . . ?
H40A C40 H40C 105.4 . . ?
H40B C40 H40C 102.9 . . ?
C8 C43 H43A 119.9 . . ?
C8 C43 H43B 113.4 . . ?
H43A C43 H43B 112.0 . . ?
C8 C43 H43C 102.4 . . ?
H43A C43 H43C 104.9 . . ?
H43B C43 H43C 101.6 . . ?
C42 C41 O1 129.5(11) . . ?

loop_
_geom_bond_atom_site_label_1
_geom_bond_atom_site_label_2
_geom_bond_distance
_geom_bond_site_symmetry_2
_geom_bond_publ_flag
Zn1 O2 1.935(2) . ?
Zn1 O3 1.942(2) . ?
Zn1 N1 2.073(2) . ?
Zn1 O1 2.073(2) . ?
Zn1 N2 2.081(2) . ?
O3 C15 1.291(3) . ?
N1 C1 1.303(3) . ?
N1 C33 1.402(3) . ?
N2 C14 1.304(3) . ?
N2 C32 1.401(3) . ?
O2 C7 1.285(3) . ?
O1 C41 1.358(11) . ?
O1 H1 0.7824 . ?
C33 C34 1.386(4) . ?
C33 C32 1.419(4) . ?
C32 C37 1.390(4) . ?
C1 C2 1.414(4) . ?
C1 H1A 0.9300 . ?
C34 C35 1.382(4) . ?
C34 H34A 0.9300 . ?
C2 C3 1.419(4) . ?
C2 C7 1.433(4) . ?
C35 C36 1.396(4) . ?
C35 C39 1.460(4) . ?
C21 C22 1.530(5) . ?
C21 C23 1.532(5) . ?
C21 C20 1.533(4) . ?
C21 C24 1.542(4) . ?
C36 C37 1.379(4) . ?
C36 C38 1.479(5) . ?
C37 H37A 0.9300 . ?
C15 C16 1.429(4) . ?
C15 C20 1.438(4) . ?
C7 C6 1.443(4) . ?
C20 C19 1.368(4) . ?
C3 C4 1.361(4) . ?
C3 H3A 0.9300 . ?
C16 C14 1.412(4) . ?
C16 C17 1.421(4) . ?
C17 C18 1.361(4) . ?
C17 H17A 0.9300 . ?
C12 C10 1.527(5) . ?
C12 H12A 0.9600 . ?
C12 H12B 0.9600 . ?
C12 H12C 0.9600 . ?
C6 C5 1.370(4) . ?
C6 C10 1.536(4) . ?
C19 C18 1.407(4) . ?
C19 H19A 0.9300 . ?
C18 C25 1.525(4) . ?
C38 N4 1.059(4) . ?
C14 H14A 0.9300 . ?
C39 N3 1.103(4) . ?
C4 C5 1.410(4) . ?
C4 C8 1.530(4) . ?
C8 C43 1.427(11) . ?
C8 C9 1.518(9) . ?
C8 C40 1.556(10) . ?
C5 H5A 0.9300 . ?
C22 H22A 0.9600 . ?
C22 H22B 0.9600 . ?
C22 H22C 0.9600 . ?
O4 C30 1.410(6) . ?
O4 H4A 0.8200 . ?
C10 C13 1.527(6) . ?
C10 C11 1.542(5) . ?
C23 H23A 0.9600 . ?
C23 H23B 0.9600 . ?
C23 H23C 0.9600 . ?
C25 C26 1.494(5) . ?
C25 C28 1.514(6) . ?
C25 C27 1.516(6) . ?
C24 H24A 0.9600 . ?
C24 H24B 0.9600 . ?
C24 H24C 0.9600 . ?
C13 H13A 0.9600 . ?
C13 H13B 0.9600 . ?
C13 H13C 0.9600 . ?
C11 H11A 0.9600 . ?
C11 H11B 0.9600 . ?
C11 H11C 0.9600 . ?
C27 H27A 0.9600 . ?
C27 H27B 0.9600 . ?
C27 H27C 0.9600 . ?
C28 H28A 0.9600 . ?
C28 H28B 0.9600 . ?
C28 H28C 0.9600 . ?
C30 C29 1.399(7) . ?
C30 H30A 0.9700 . ?
C30 H30B 0.9700 . ?
C26 H26A 0.9600 . ?
C26 H26B 0.9600 . ?
C26 H26C 0.9600 . ?
C29 H29A 0.9600 . ?
C29 H29B 0.9600 . ?
C29 H29C 0.9600 . ?
C42 C41 1.234(12) . ?
C42 H42A 0.9600 . ?
C42 H42B 0.9600 . ?
C42 H42C 0.9600 . ?
C9 H9A 1.0819 . ?
C9 H9B 0.8672 . ?
C9 H9C 0.9685 . ?
C40 H40A 0.9259 . ?
C40 H40B 0.9598 . ?
C40 H40C 1.0428 . ?
C43 H43A 0.9215 . ?
C43 H43B 0.9690 . ?
C43 H43C 1.0530 . ?
